data_2217430
loop_
_publ_author_name
'Wang, Li'
'You, Wei'
'Huang, Wei'
'Jiang, Jue-Chao'
'Yao, Cheng'

_publ_section_title
;
 9-(Dimethoxymethyl)anthracene
;
_journal_coeditor_code BT2672
_journal_issue 2
_journal_name_full 'Acta Crystallographica Section E'
_journal_page_first o487
_journal_page_last o487
_journal_paper_doi 10.1107/S1600536808001669
_journal_volume 64
_journal_year 2008
_chemical_formula_iupac 'C17 H16 O2'
_chemical_formula_moiety 'C17 H16 O2'
_chemical_formula_sum 'C17 H16 O2'
_chemical_formula_weight 252.30
_chemical_name_systematic
;
9-(dimethoxymethyl)anthracene
;
_space_group_IT_number 61
_symmetry_cell_setting orthorhombic
_symmetry_space_group_name_Hall '-P 2ac 2ab'
_symmetry_space_group_name_H-M 'P b c a'
_atom_sites_solution_hydrogens geom
_atom_sites_solution_primary direct
_atom_sites_solution_secondary difmap
_audit_creation_method SHELXL-97
_cell_angle_alpha 90.00
_cell_angle_beta 90.00
_cell_angle_gamma 90.00
_cell_formula_units_Z 8
_cell_length_a 8.2310(16)
_cell_length_b 17.446(4)
_cell_length_c 19.261(4)
_cell_measurement_reflns_used 1781
_cell_measurement_temperature 291(2)
_cell_measurement_theta_max 19.527
_cell_measurement_theta_min 2.385
_cell_volume 2765.8(10)
_computing_cell_refinement 'SMART (Bruker, 2000)'
_computing_data_collection 'SMART (Bruker, 2000)'
_computing_data_reduction 'SAINT (Bruker, 2000)'
_computing_molecular_graphics 'SHELXTL (Sheldrick, 2008)'
_computing_publication_material 'SHELXTL (Sheldrick, 2008)'
_computing_structure_refinement 'SHELXTL (Sheldrick, 2008)'
_computing_structure_solution 'SHELXTL (Sheldrick, 2008)'
_diffrn_ambient_temperature 291(2)
_diffrn_measured_fraction_theta_full 1.000
_diffrn_measured_fraction_theta_max 1.000
_diffrn_measurement_device_type 'Bruker SMART 1K CCD area-detector'
_diffrn_measurement_method '\f and \w'
_diffrn_radiation_monochromator graphite
_diffrn_radiation_source 'fine-focus sealed tube'
_diffrn_radiation_type MoK\a
_diffrn_radiation_wavelength 0.71073
_diffrn_reflns_av_R_equivalents 0.0447
_diffrn_reflns_av_sigmaI/netI 0.0367
_diffrn_reflns_limit_h_max 4
_diffrn_reflns_limit_h_min -9
_diffrn_reflns_limit_k_max 20
_diffrn_reflns_limit_k_min -20
_diffrn_reflns_limit_l_max 22
_diffrn_reflns_limit_l_min -22
_diffrn_reflns_number 12827
_diffrn_reflns_theta_full 25.00
_diffrn_reflns_theta_max 25.00
_diffrn_reflns_theta_min 2.11
_diffrn_standards_decay_% 0
_diffrn_standards_interval_count 0
_diffrn_standards_interval_time 0
_diffrn_standards_number 0
_exptl_absorpt_coefficient_mu 0.078
_exptl_absorpt_correction_T_max 0.9901
_exptl_absorpt_correction_T_min 0.9872
_exptl_absorpt_correction_type multi-scan
_exptl_absorpt_process_details '(SADABS; Bruker, 2000)'
_exptl_crystal_colour yellow
_exptl_crystal_density_diffrn 1.212
_exptl_crystal_density_method 'not measured'
_exptl_crystal_description block
_exptl_crystal_F_000 1072
_exptl_crystal_size_max 0.16
_exptl_crystal_size_mid 0.12
_exptl_crystal_size_min 0.10
_refine_diff_density_max 0.137
_refine_diff_density_min -0.158
_refine_ls_extinction_method none
_refine_ls_goodness_of_fit_ref 0.896
_refine_ls_hydrogen_treatment constr
_refine_ls_matrix_type full
_refine_ls_number_parameters 174
_refine_ls_number_reflns 2433
_refine_ls_number_restraints 0
_refine_ls_restrained_S_all 0.896
_refine_ls_R_factor_all 0.0969
_refine_ls_R_factor_gt 0.0519
_refine_ls_shift/su_max 0.000
_refine_ls_shift/su_mean 0.000
_refine_ls_structure_factor_coef Fsqd
_refine_ls_weighting_details 'calc w=1/[\s^2^(Fo^2^)+(0.0954P)^2^] where P=(Fo^2^+2Fc^2^)/3'
_refine_ls_weighting_scheme calc
_refine_ls_wR_factor_gt 0.1492
_refine_ls_wR_factor_ref 0.1660
_reflns_number_gt 1215
_reflns_number_total 2433
_reflns_threshold_expression I>2\s(I)
_cod_data_source_file bt2672.cif
_cod_data_source_block I
_cod_original_cell_volume 2766.0(10)
_cod_database_code 2217430
_cod_database_fobs_code 2217430

loop_
_symmetry_equiv_pos_as_xyz
'x, y, z'
'-x+1/2, -y, z+1/2'
'-x, y+1/2, -z+1/2'
'x+1/2, -y+1/2, -z'
'-x, -y, -z'
'x-1/2, y, -z-1/2'
'x, -y-1/2, z-1/2'
'-x-1/2, y-1/2, z'

loop_
_atom_site_type_symbol
_atom_site_label
_atom_site_fract_x
_atom_site_fract_y
_atom_site_fract_z
_atom_site_U_iso_or_equiv
_atom_site_adp_type
_atom_site_calc_flag
_atom_site_refinement_flags
_atom_site_occupancy
C C1 0.9017(2) 0.20745(12) 0.59464(10) 0.0592(6) Uani d . 1
C C2 1.0164(3) 0.15624(15) 0.62298(12) 0.0719(7) Uani d . 1
C C3 1.0584(3) 0.08576(16) 0.59060(17) 0.0944(9) Uani d . 1
H H3 1.0052 0.0709 0.5502 0.113 Uiso calc R 1
C C4 1.1755(4) 0.03974(19) 0.6180(2) 0.1378(15) Uani d . 1
H H4 1.2030 -0.0056 0.5956 0.165 Uiso calc R 1
C C5 1.2563(5) 0.0603(4) 0.6806(3) 0.170(3) Uani d . 1
H H5 1.3356 0.0282 0.6991 0.204 Uiso calc R 1
C C6 1.2182(5) 0.1251(3) 0.7122(2) 0.1453(19) Uani d . 1
H H6 1.2704 0.1376 0.7535 0.174 Uiso calc R 1
C C7 1.0996(3) 0.1764(2) 0.68494(16) 0.0975(9) Uani d . 1
C C8 1.0683(4) 0.2472(3) 0.71548(15) 0.1118(13) Uani d . 1
H H8 1.1193 0.2591 0.7572 0.134 Uiso calc R 1
C C9 0.9649(4) 0.3003(2) 0.68643(14) 0.0918(9) Uani d . 1
C C10 0.9437(5) 0.3758(3) 0.71550(19) 0.1275(14) Uani d . 1
H H10 0.9967 0.3890 0.7564 0.153 Uiso calc R 1
C C11 0.8487(6) 0.4268(3) 0.6839(3) 0.1449(18) Uani d . 1
H H11 0.8379 0.4755 0.7029 0.174 Uiso calc R 1
C C12 0.7655(4) 0.40904(18) 0.6236(2) 0.1184(11) Uani d . 1
H H12 0.7001 0.4458 0.6027 0.142 Uiso calc R 1
C C13 0.7787(3) 0.33873(15) 0.59484(15) 0.0859(8) Uani d . 1
H H13 0.7208 0.3279 0.5545 0.103 Uiso calc R 1
C C14 0.8787(3) 0.28072(14) 0.62451(11) 0.0683(6) Uani d . 1
C C15 0.8077(3) 0.18624(13) 0.53064(11) 0.0665(6) Uani d . 1
H H15 0.7224 0.2244 0.5228 0.080 Uiso calc R 1
C C16 0.8383(4) 0.19124(18) 0.40849(13) 0.1082(10) Uani d . 1
H H16A 0.7751 0.1457 0.4013 0.162 Uiso calc R 1
H H16B 0.9189 0.1954 0.3727 0.162 Uiso calc R 1
H H16C 0.7683 0.2352 0.4071 0.162 Uiso calc R 1
C C17 0.5853(4) 0.11064(19) 0.5615(2) 0.1447(14) Uani d . 1
H H17A 0.5903 0.1194 0.6106 0.217 Uiso calc R 1
H H17B 0.5388 0.0611 0.5528 0.217 Uiso calc R 1
H H17C 0.5191 0.1494 0.5402 0.217 Uiso calc R 1
O O1 0.91609(19) 0.18736(10) 0.47445(8) 0.0856(6) Uani d . 1
O O2 0.7373(2) 0.11349(10) 0.53439(10) 0.1011(7) Uani d . 1

loop_
_atom_site_aniso_label
_atom_site_aniso_U_11
_atom_site_aniso_U_22
_atom_site_aniso_U_33
_atom_site_aniso_U_12
_atom_site_aniso_U_13
_atom_site_aniso_U_23
C1 0.0515(12) 0.0712(14) 0.0550(12) -0.0066(10) -0.0002(10) 0.0067(11)
C2 0.0531(13) 0.0901(18) 0.0726(15) -0.0153(12) -0.0023(12) 0.0273(13)
C3 0.0662(16) 0.0813(18) 0.136(2) 0.0036(14) 0.0014(15) 0.0344(18)
C4 0.085(2) 0.116(3) 0.212(4) 0.0196(19) 0.016(3) 0.085(3)
C5 0.076(3) 0.217(6) 0.217(6) 0.015(3) -0.002(3) 0.159(5)
C6 0.075(2) 0.228(5) 0.133(3) -0.030(3) -0.028(2) 0.112(4)
C7 0.0644(17) 0.152(3) 0.0764(19) -0.0268(18) -0.0093(15) 0.047(2)
C8 0.088(2) 0.197(4) 0.0512(17) -0.063(2) -0.0075(16) 0.017(2)
C9 0.0807(18) 0.134(3) 0.0610(16) -0.0455(18) 0.0157(15) -0.0198(17)
C10 0.122(3) 0.168(4) 0.093(2) -0.070(3) 0.036(2) -0.057(3)
C11 0.133(4) 0.138(4) 0.164(4) -0.051(3) 0.069(3) -0.078(3)
C12 0.109(2) 0.084(2) 0.162(3) -0.0046(17) 0.035(2) -0.034(2)
C13 0.0760(17) 0.0774(18) 0.104(2) -0.0029(13) 0.0122(15) -0.0166(15)
C14 0.0594(13) 0.0861(17) 0.0592(14) -0.0165(12) 0.0092(11) -0.0070(13)
C15 0.0599(13) 0.0661(15) 0.0734(15) 0.0031(11) -0.0072(12) -0.0050(11)
C16 0.116(2) 0.140(3) 0.0684(17) 0.0100(19) -0.0208(17) -0.0019(16)
C17 0.090(2) 0.130(3) 0.214(4) -0.0208(19) 0.020(2) 0.042(3)
O1 0.0743(11) 0.1222(15) 0.0603(10) 0.0161(9) -0.0063(9) -0.0078(8)
O2 0.0775(12) 0.0773(12) 0.1486(18) -0.0096(9) -0.0174(11) -0.0122(10)

loop_
_atom_type_symbol
_atom_type_description
_atom_type_scat_dispersion_real
_atom_type_scat_dispersion_imag
_atom_type_scat_source
C C 0.0033 0.0016 'International Tables Vol C Tables 4.2.6.8 and 6.1.1.4'
H H 0.0000 0.0000 'International Tables Vol C Tables 4.2.6.8 and 6.1.1.4'
O O 0.0106 0.0060 'International Tables Vol C Tables 4.2.6.8 and 6.1.1.4'

loop_
_geom_angle_atom_site_label_1
_geom_angle_atom_site_label_2
_geom_angle_atom_site_label_3
_geom_angle
_geom_angle_publ_flag
C2 C1 C14 120.3(2) ?
C2 C1 C15 120.4(2) ?
C14 C1 C15 119.20(19) ?
C1 C2 C7 119.4(3) ?
C1 C2 C3 122.8(2) ?
C7 C2 C3 117.8(3) ?
C4 C3 C2 120.8(3) ?
C4 C3 H3 119.6 ?
C2 C3 H3 119.6 ?
C3 C4 C5 120.8(4) ?
C3 C4 H4 119.6 ?
C5 C4 H4 119.6 ?
C6 C5 C4 119.7(4) ?
C6 C5 H5 120.2 ?
C4 C5 H5 120.2 ?
C5 C6 C7 122.0(5) ?
C5 C6 H6 119.0 ?
C7 C6 H6 119.0 ?
C8 C7 C2 119.1(3) ?
C8 C7 C6 121.9(4) ?
C2 C7 C6 119.0(4) ?
C9 C8 C7 122.7(3) ?
C9 C8 H8 118.7 ?
C7 C8 H8 118.7 ?
C8 C9 C14 119.0(3) ?
C8 C9 C10 122.1(4) ?
C14 C9 C10 118.8(3) ?
C11 C10 C9 120.2(4) ?
C11 C10 H10 119.9 ?
C9 C10 H10 119.9 ?
C10 C11 C12 121.7(4) ?
C10 C11 H11 119.2 ?
C12 C11 H11 119.2 ?
C13 C12 C11 120.5(4) ?
C13 C12 H12 119.7 ?
C11 C12 H12 119.7 ?
C12 C13 C14 121.8(3) ?
C12 C13 H13 119.1 ?
C14 C13 H13 119.1 ?
C1 C14 C13 123.8(2) ?
C1 C14 C9 119.3(2) ?
C13 C14 C9 116.9(2) ?
O2 C15 O1 108.44(18) ?
O2 C15 C1 113.28(18) ?
O1 C15 C1 107.61(17) ?
O2 C15 H15 109.1 ?
O1 C15 H15 109.1 ?
C1 C15 H15 109.1 ?
O1 C16 H16A 109.5 ?
O1 C16 H16B 109.5 ?
H16A C16 H16B 109.5 ?
O1 C16 H16C 109.5 ?
H16A C16 H16C 109.5 ?
H16B C16 H16C 109.5 ?
O2 C17 H17A 109.5 ?
O2 C17 H17B 109.5 ?
H17A C17 H17B 109.5 ?
O2 C17 H17C 109.5 ?
H17A C17 H17C 109.5 ?
H17B C17 H17C 109.5 ?
C15 O1 C16 113.76(19) n
C17 O2 C15 115.8(2) n

loop_
_geom_bond_atom_site_label_1
_geom_bond_atom_site_label_2
_geom_bond_distance
_geom_bond_publ_flag
C1 C2 1.410(3) ?
C1 C14 1.415(3) ?
C1 C15 1.501(3) ?
C2 C7 1.420(4) ?
C2 C3 1.421(4) ?
C3 C4 1.361(4) ?
C3 H3 0.9300 ?
C4 C5 1.422(7) ?
C4 H4 0.9300 ?
C5 C6 1.324(6) ?
C5 H5 0.9300 ?
C6 C7 1.425(5) ?
C6 H6 0.9300 ?
C7 C8 1.392(4) ?
C8 C9 1.377(4) ?
C8 H8 0.9300 ?
C9 C14 1.429(3) ?
C9 C10 1.443(5) ?
C10 C11 1.331(5) ?
C10 H10 0.9300 ?
C11 C12 1.384(6) ?
C11 H11 0.9300 ?
C12 C13 1.350(4) ?
C12 H12 0.9300 ?
C13 C14 1.424(3) ?
C13 H13 0.9300 ?
C15 O2 1.397(3) n
C15 O1 1.403(2) n
C15 H15 0.9800 ?
C16 O1 1.424(3) n
C16 H16A 0.9600 ?
C16 H16B 0.9600 ?
C16 H16C 0.9600 ?
C17 O2 1.357(3) n
C17 H17A 0.9600 ?
C17 H17B 0.9600 ?
C17 H17C 0.9600 ?

loop_
_cod_related_entry_id
_cod_related_entry_database
_cod_related_entry_code
1 ChemSpider 242680
